data_2107568
loop_
_publ_author_name
'Tidey, Jeremiah P.'
'Wong, Henry L. S.'
'McMaster, Jonathan'
'Schr\"oder, Martin'
'Blake, Alexander J.'

_publ_section_title
;
 High-pressure studies of three polymorphs of a palladium(II) oxathioether
 macrocyclic complex
;
_journal_issue 3
_journal_name_full 'Acta Crystallographica Section B'
_journal_page_first 357
_journal_page_last 371
_journal_paper_doi 10.1107/S2052520616007435
_journal_volume 72
_journal_year 2016
_chemical_formula_moiety '0.5(C12 H24 Cl4 O2 Pd2 S4)'
_chemical_formula_sum 'C6 H12 Cl2 O Pd S2'
_chemical_formula_weight 341.58
_space_group_crystal_system monoclinic
_space_group_IT_number 14
_space_group_name_Hall '-P 2yn'
_space_group_name_H-M_alt 'P 1 21/n 1'
_symmetry_space_group_name_Hall '-P 2yn'
_symmetry_space_group_name_H-M 'P 1 21/n 1'
_atom_sites_solution_hydrogens geom
_atom_sites_solution_primary isomor
_atom_sites_solution_secondary difmap
_audit_creation_method
;
Olex2 1.2
(compiled 2015.01.26 svn.r3150 for OlexSys, GUI svn.r4998)
;
_cell_angle_alpha 90
_cell_angle_beta 108.705(8)
_cell_angle_gamma 90
_cell_formula_units_Z 12
_cell_length_a 12.2228(7)
_cell_length_b 11.4444(9)
_cell_length_c 17.6137(16)
_cell_measurement_pressure 11980000
_cell_measurement_reflns_used 2840
_cell_measurement_temperature 293(2)
_cell_measurement_theta_max 26.4140
_cell_measurement_theta_min 3.7560
_cell_volume 2333.7(3)
_computing_cell_refinement
;
CrysAlisPro, Agilent Technologies,
Version 1.171.36.32 (release 02-08-2013 CrysAlis171 .NET)
(compiled Aug  2 2013,16:46:58)
;
_computing_data_collection
;
CrysAlisPro, Agilent Technologies,
Version 1.171.36.32 (release 02-08-2013 CrysAlis171 .NET)
(compiled Aug  2 2013,16:46:58)
;
_computing_data_reduction
;
CrysAlisPro, Agilent Technologies,
Version 1.171.36.32 (release 02-08-2013 CrysAlis171 .NET)
(compiled Aug  2 2013,16:46:58)
;
_computing_molecular_graphics 'Olex2 (Dolomanov et al., 2009)'
_computing_publication_material 'Olex2 (Dolomanov et al., 2009)'
_computing_structure_refinement 'ShelXL (Sheldrick, 2008)'
_computing_structure_solution 'ShelXS (Sheldrick, 2008)'
_diffrn_ambient_temperature 293(2)
_diffrn_detector_area_resol_mean 16.1592
_diffrn_measured_fraction_theta_full 0.547
_diffrn_measured_fraction_theta_max 0.478
_diffrn_measurement_device_type 'SuperNova, Single source at offset, Eos'
_diffrn_measurement_method '\w scans'
_diffrn_radiation_monochromator mirror
_diffrn_radiation_type MoK\a
_diffrn_radiation_wavelength 0.71073
_diffrn_reflns_av_R_equivalents 0.1066
_diffrn_reflns_limit_h_max 14
_diffrn_reflns_limit_h_min -14
_diffrn_reflns_limit_k_max 12
_diffrn_reflns_limit_k_min -12
_diffrn_reflns_limit_l_max 17
_diffrn_reflns_limit_l_min -17
_diffrn_reflns_number 20899
_diffrn_reflns_theta_full 25.242
_diffrn_reflns_theta_max 27.889
_diffrn_reflns_theta_min 3.520
_exptl_absorpt_coefficient_mu 3.542
_exptl_absorpt_correction_T_max 1.00000
_exptl_absorpt_correction_T_min 0.81607
_exptl_absorpt_correction_type multi-scan
_exptl_absorpt_process_details
;
CrysAlisPro, Agilent Technologies,
Version 1.171.36.32 (release 02-08-2013 CrysAlis171 .NET)
(compiled Aug  2 2013,16:46:58)
Empirical absorption correction using spherical harmonics,
 implemented in SCALE3 ABSPACK scaling algorithm.
;
_exptl_crystal_colour orange
_exptl_crystal_density_diffrn 2.917
_exptl_crystal_description block
_exptl_crystal_F_000 2016
_exptl_crystal_size_max 0.12
_exptl_crystal_size_mid 0.07
_exptl_crystal_size_min 0.05
_refine_diff_density_max 1.099
_refine_diff_density_min -1.091
_refine_ls_extinction_method none
_refine_ls_goodness_of_fit_ref 1.059
_refine_ls_hydrogen_treatment constr
_refine_ls_matrix_type full
_refine_ls_number_parameters 277
_refine_ls_number_reflns 2658
_refine_ls_number_restraints 118
_refine_ls_restrained_S_all 1.039
_refine_ls_R_factor_all 0.1547
_refine_ls_R_factor_gt 0.0695
_refine_ls_shift/su_max 0.000
_refine_ls_shift/su_mean 0.000
_refine_ls_structure_factor_coef Fsqd
_refine_ls_weighting_details 'w=1/[\s^2^(Fo^2^)+(0.0368P)^2^+46.7507P] where P=(Fo^2^+2Fc^2^)/3'
_refine_ls_weighting_scheme calc
_refine_ls_wR_factor_gt 0.1307
_refine_ls_wR_factor_ref 0.1734
_reflns_number_gt 1250
_reflns_number_total 2658
_reflns_threshold_expression 'I > 2\s(I)'
_cod_data_source_file xk5029sup1.cif
_cod_data_source_block bPd_14
_cod_database_code 2107568
_shelx_space_group_comment
;
The symmetry employed for this shelxl refinement is uniquely defined
by the following loop, which should always be used as a source of
symmetry information in preference to the above space-group names.
They are only intended as comments.
;

loop_
_space_group_symop_operation_xyz
'x, y, z'
'-x+1/2, y+1/2, -z+1/2'
'-x, -y, -z'
'x-1/2, -y-1/2, z-1/2'

loop_
_atom_site_type_symbol
_atom_site_label
_atom_site_fract_x
_atom_site_fract_y
_atom_site_fract_z
_atom_site_U_iso_or_equiv
_atom_site_adp_type
_atom_site_calc_flag
_atom_site_occupancy
_atom_site_disorder_assembly
_atom_site_disorder_group
Pd Pd1 0.5724(6) 0.4846(5) 0.2558(5) 0.019(2) Uiso d 0.462(18) A 2
Cl Cl12 0.4503(10) 0.5012(13) 0.3353(6) 0.014(3) Uiso d 0.462(18) A 2
Cl Cl11 0.5391(9) 0.2913(8) 0.2326(9) 0.020(3) Uiso d 0.462(18) A 2
S S17 0.5986(13) 0.6833(14) 0.2583(10) 0.017(4) Uiso d 0.462(18) A 2
S S14 0.6848(13) 0.4622(12) 0.1837(11) 0.014(4) Uiso d 0.462(18) A 2
O O11 0.484(4) 0.602(3) 0.071(3) 0.029(10) Uiso d 0.462(18) A 2
C C19 0.405(3) 0.661(3) 0.102(2) 0.013(7) Uiso d 0.462(18) A 2
H H19A 0.3535 0.6041 0.1137 0.016 Uiso calc 0.462(18) A 2
H H19B 0.3593 0.7155 0.0630 0.016 Uiso calc 0.462(18) A 2
C C18 0.470(4) 0.726(4) 0.179(3) 0.024(12) Uiso d 0.462(18) A 2
H H18A 0.4123 0.7401 0.2048 0.029 Uiso calc 0.462(18) A 2
H H18B 0.4875 0.8012 0.1607 0.029 Uiso calc 0.462(18) A 2
C C16 0.729(3) 0.698(5) 0.232(3) 0.025(12) Uiso d 0.462(18) A 2
H H16A 0.7374 0.7773 0.2149 0.031 Uiso calc 0.462(18) A 2
H H16B 0.7963 0.6779 0.2766 0.031 Uiso calc 0.462(18) A 2
C C15 0.713(4) 0.613(2) 0.163(2) 0.015 Uiso d 0.462(18) A 2
H H15A 0.7822 0.6144 0.1473 0.018 Uiso calc 0.462(18) A 2
H H15B 0.6495 0.6399 0.1176 0.018 Uiso calc 0.462(18) A 2
C C13 0.586(3) 0.429(4) 0.0852(17) 0.020(9) Uiso d 0.462(18) A 2
H H13A 0.6195 0.4582 0.0457 0.023 Uiso calc 0.462(18) A 2
H H13B 0.5800 0.3451 0.0793 0.023 Uiso calc 0.462(18) A 2
C C12 0.466(3) 0.479(3) 0.066(3) 0.023(11) Uiso d 0.462(18) A 2
H H12A 0.4178 0.4561 0.0124 0.027 Uiso calc 0.462(18) A 2
H H12B 0.4291 0.4529 0.1043 0.027 Uiso calc 0.462(18) A 2
Pd Pd1A 0.5678(5) 0.4901(5) 0.2669(4) 0.0180(17) Uiso d 0.538(18) A 1
Cl Cl14 0.4390(9) 0.5319(12) 0.3307(6) 0.024(3) Uiso d 0.538(18) A 1
Cl Cl13 0.5507(9) 0.2937(8) 0.2657(9) 0.031(3) Uiso d 0.538(18) A 1
S S17A 0.5772(13) 0.6760(14) 0.2529(9) 0.027(4) Uiso d 0.538(18) A 1
S S14A 0.6938(12) 0.4598(12) 0.1997(10) 0.023(4) Uiso d 0.538(18) A 1
O O11A 0.474(3) 0.588(2) 0.086(2) 0.020(8) Uiso d 0.538(18) A 1
C C19A 0.403(3) 0.637(3) 0.1279(18) 0.006(6) Uiso d 0.538(18) A 1
H H19C 0.3919 0.5834 0.1673 0.008 Uiso calc 0.538(18) A 1
H H19D 0.3278 0.6596 0.0912 0.008 Uiso calc 0.538(18) A 1
C C18A 0.471(4) 0.743(3) 0.168(2) 0.036(14) Uiso d 0.538(18) A 1
H H18C 0.4231 0.7988 0.1842 0.043 Uiso calc 0.538(18) A 1
H H18D 0.5069 0.7819 0.1326 0.043 Uiso calc 0.538(18) A 1
C C16A 0.705(2) 0.690(4) 0.223(2) 0.018(9) Uiso d 0.538(18) A 1
H H16C 0.6998 0.7654 0.1964 0.021 Uiso calc 0.538(18) A 1
H H16D 0.7706 0.6946 0.2716 0.021 Uiso calc 0.538(18) A 1
C C15A 0.734(3) 0.6003(18) 0.169(2) 0.014(7) Uiso d 0.538(18) A 1
H H15C 0.8161 0.6020 0.1758 0.017 Uiso calc 0.538(18) A 1
H H15D 0.6913 0.6156 0.1133 0.017 Uiso calc 0.538(18) A 1
C C13A 0.596(2) 0.408(3) 0.1057(17) 0.022(9) Uiso d 0.538(18) A 1
H H13C 0.6271 0.4255 0.0629 0.027 Uiso calc 0.538(18) A 1
H H13D 0.5887 0.3233 0.1081 0.027 Uiso calc 0.538(18) A 1
C C12A 0.478(2) 0.463(2) 0.088(2) 0.012(8) Uiso d 0.538(18) A 1
H H12C 0.4299 0.4340 0.0360 0.014 Uiso calc 0.538(18) A 1
H H12D 0.4448 0.4359 0.1275 0.014 Uiso calc 0.538(18) A 1
Pd Pd2 0.7611(5) 0.5153(8) 0.4108(5) 0.0184(17) Uiso d 0.462(18) A 2
Cl Cl22 0.8839(11) 0.4873(15) 0.3347(8) 0.017(4) Uiso d 0.462(18) A 2
Cl Cl21 0.7978(11) 0.7081(13) 0.4341(8) 0.024(4) Uiso d 0.462(18) A 2
S S27 0.7360(10) 0.3220(9) 0.4079(6) 0.011(3) Uiso d 0.462(18) A 2
S S24 0.6406(13) 0.5355(13) 0.4837(8) 0.009(4) Uiso d 0.462(18) A 2
Pd Pd2A 0.7692(4) 0.5308(6) 0.4041(4) 0.0154(14) Uiso d 0.538(18) A 1
Cl Cl24 0.8936(12) 0.5134(14) 0.3316(8) 0.033(4) Uiso d 0.538(18) A 1
Cl Cl23 0.7761(10) 0.7266(11) 0.4201(8) 0.029(3) Uiso d 0.538(18) A 1
S S27A 0.7777(9) 0.3408(8) 0.4177(5) 0.015(2) Uiso d 0.538(18) A 1
S S24A 0.6538(12) 0.5481(12) 0.4756(7) 0.015(4) Uiso d 0.538(18) A 1
O O21 0.8474(10) 0.3971(10) 0.5920(7) 0.029(3) Uiso d 1 . .
C C29 0.920(2) 0.355(3) 0.5479(18) 0.014(8) Uiso d 0.462(18) A 2
H H29A 0.9904 0.3217 0.5844 0.016 Uiso calc 0.462(18) A 2
H H29B 0.9404 0.4180 0.5185 0.016 Uiso calc 0.462(18) A 2
C C28 0.853(2) 0.261(2) 0.4902(16) 0.017(8) Uiso d 0.462(18) A 2
H H28A 0.8211 0.2059 0.5193 0.020 Uiso calc 0.462(18) A 2
H H28B 0.9052 0.2192 0.4687 0.020 Uiso calc 0.462(18) A 2
C C26 0.6067(19) 0.305(3) 0.4361(17) 0.004(7) Uiso d 0.462(18) A 2
H H26A 0.5388 0.3268 0.3921 0.005 Uiso calc 0.462(18) A 2
H H26B 0.5982 0.2240 0.4503 0.005 Uiso calc 0.462(18) A 2
C C25 0.621(4) 0.3839(18) 0.5075(19) 0.023(11) Uiso d 0.462(18) A 2
H H25A 0.6878 0.3587 0.5515 0.027 Uiso calc 0.462(18) A 2
H H25B 0.5536 0.3776 0.5247 0.027 Uiso calc 0.462(18) A 2
C C29A 0.923(2) 0.311(3) 0.5771(17) 0.026(8) Uiso d 0.538(18) A 1
H H29C 0.8989 0.2342 0.5884 0.031 Uiso calc 0.538(18) A 1
H H29D 1.0008 0.3249 0.6121 0.031 Uiso calc 0.538(18) A 1
C C28A 0.9187(18) 0.318(3) 0.4909(15) 0.032(9) Uiso d 0.538(18) A 1
H H28C 0.9505 0.2462 0.4777 0.038 Uiso calc 0.538(18) A 1
H H28D 0.9688 0.3814 0.4859 0.038 Uiso calc 0.538(18) A 1
C C26A 0.665(2) 0.306(2) 0.4608(17) 0.019(7) Uiso d 0.538(18) A 1
H H26C 0.6071 0.2605 0.4214 0.023 Uiso calc 0.538(18) A 1
H H26D 0.6993 0.2550 0.5063 0.023 Uiso calc 0.538(18) A 1
C C25A 0.603(3) 0.4031(16) 0.489(2) 0.014(8) Uiso d 0.538(18) A 1
H H25C 0.6131 0.3915 0.5452 0.017 Uiso calc 0.538(18) A 1
H H25D 0.5214 0.3981 0.4595 0.017 Uiso calc 0.538(18) A 1
C C23 0.7490(11) 0.5792(14) 0.5761(8) 0.022(4) Uiso d 1 . .
H H23C 0.7600 0.6630 0.5748 0.027 Uiso calc 0.462(18) A 2
H H23D 0.7203 0.5626 0.6204 0.027 Uiso calc 0.462(18) A 2
H H23A 0.7603 0.6630 0.5826 0.027 Uiso calc 0.538(18) A 1
H H23B 0.7133 0.5524 0.6149 0.027 Uiso calc 0.538(18) A 1
C C22 0.8641(12) 0.5204(11) 0.5922(11) 0.021(4) Uiso d 1 . .
H H22A 0.8977 0.5416 0.5511 0.026 Uiso calc 1 . .
H H22B 0.9165 0.5451 0.6437 0.026 Uiso calc 1 . .
Pd Pd3 0.4000(3) 0.0085(4) 0.4333(2) 0.0162(12) Uiso d 0.5 B -1
Cl Cl31 0.3817(9) 0.2061(10) 0.4371(8) 0.025(3) Uiso d 0.5 B -1
Cl Cl32 0.2699(9) -0.0271(11) 0.4994(7) 0.031(3) Uiso d 0.5 B -1
S S34 0.5162(14) 0.0451(12) 0.3549(10) 0.014(4) Uiso d 0.5 B -1
S S37 0.4167(8) -0.1815(9) 0.4219(6) 0.016(2) Uiso d 0.5 B -1
O O31 0.311(3) -0.085(2) 0.247(2) 0.021(7) Uiso d 0.5 B -1
C C32 0.297(3) 0.038(3) 0.255(3) 0.021(8) Uiso d 0.5 B -1
H H32A 0.2810 0.0567 0.3042 0.025 Uiso calc 0.5 B -1
H H32B 0.2370 0.0699 0.2097 0.025 Uiso calc 0.5 B -1
C C33 0.416(3) 0.082(4) 0.2578(18) 0.021(7) Uiso d 0.5 B -1
H H33A 0.4138 0.1658 0.2499 0.026 Uiso calc 0.5 B -1
H H33B 0.4390 0.0452 0.2158 0.026 Uiso calc 0.5 B -1
C C38 0.299(2) -0.231(2) 0.3350(15) 0.017(6) Uiso d 0.5 B -1
H H38A 0.3318 -0.2823 0.3037 0.021 Uiso calc 0.5 B -1
H H38B 0.2470 -0.2778 0.3538 0.021 Uiso calc 0.5 B -1
C C39 0.230(3) -0.137(3) 0.2798(19) 0.016(6) Uiso d 0.5 B -1
H H39A 0.1652 -0.1710 0.2378 0.019 Uiso calc 0.5 B -1
H H39B 0.2002 -0.0806 0.3094 0.019 Uiso calc 0.5 B -1
Pd Pd4 0.6022(3) -0.0336(4) 0.5716(2) 0.0153(12) Uiso d 0.5 B -1
Cl Cl42 0.7246(8) -0.0134(10) 0.4959(6) 0.018(3) Uiso d 0.5 B -1
Cl Cl41 0.6108(8) -0.2280(9) 0.5906(7) 0.017(2) Uiso d 0.5 B -1
S S47 0.6144(8) 0.1582(9) 0.5847(6) 0.014(2) Uiso d 0.5 B -1
S S44 0.4787(15) -0.0415(13) 0.6311(11) 0.019(4) Uiso d 0.5 B -1
O O41 0.671(3) 0.097(2) 0.760(2) 0.015(6) Uiso d 0.5 B -1
C C49 0.743(3) 0.187(3) 0.7448(17) 0.018(6) Uiso d 0.5 B -1
H H49A 0.8188 0.1821 0.7846 0.021 Uiso calc 0.5 B -1
H H49B 0.7102 0.2627 0.7492 0.021 Uiso calc 0.5 B -1
C C48 0.7529(18) 0.172(3) 0.6619(15) 0.020(6) Uiso d 0.5 B -1
H H48A 0.7990 0.1037 0.6613 0.024 Uiso calc 0.5 B -1
H H48B 0.7930 0.2397 0.6501 0.024 Uiso calc 0.5 B -1
C C43 0.575(3) -0.093(3) 0.7256(18) 0.016(7) Uiso d 0.5 B -1
H H43A 0.5353 -0.0896 0.7650 0.019 Uiso calc 0.5 B -1
H H43B 0.5934 -0.1742 0.7195 0.019 Uiso calc 0.5 B -1
C C42 0.688(3) -0.026(2) 0.758(3) 0.013(7) Uiso d 0.5 B -1
H H42A 0.7289 -0.0526 0.8116 0.015 Uiso calc 0.5 B -1
H H42B 0.7357 -0.0420 0.7245 0.015 Uiso calc 0.5 B -1
C C36 0.5457(19) -0.196(2) 0.3941(17) 0.011(6) Uiso d 0.5 B -1
H H36A 0.6133 -0.1889 0.4413 0.013 Uiso calc 0.5 B -1
H H36B 0.5474 -0.2728 0.3709 0.013 Uiso calc 0.5 B -1
C C45 0.436(3) 0.1010(18) 0.654(3) 0.016(7) Uiso d 0.5 B -1
H H45A 0.3547 0.1123 0.6265 0.019 Uiso calc 0.5 B -1
H H45B 0.4491 0.1064 0.7114 0.019 Uiso calc 0.5 B -1
C C35 0.548(3) -0.1022(17) 0.334(2) 0.008(7) Uiso d 0.5 B -1
H H35A 0.4926 -0.1242 0.2826 0.009 Uiso calc 0.5 B -1
H H35B 0.6235 -0.1028 0.3275 0.009 Uiso calc 0.5 B -1
C C46 0.505(2) 0.196(2) 0.6296(18) 0.014(6) Uiso d 0.5 B -1
H H46A 0.5420 0.2429 0.6769 0.016 Uiso calc 0.5 B -1
H H46B 0.4495 0.2470 0.5921 0.016 Uiso calc 0.5 B -1

loop_
_atom_type_symbol
_atom_type_description
_atom_type_scat_dispersion_real
_atom_type_scat_dispersion_imag
_atom_type_scat_source
C C 0.0033 0.0016 'International Tables Vol C Tables 4.2.6.8 and 6.1.1.4'
H H 0.0000 0.0000 'International Tables Vol C Tables 4.2.6.8 and 6.1.1.4'
Cl Cl 0.1484 0.1585 'International Tables Vol C Tables 4.2.6.8 and 6.1.1.4'
O O 0.0106 0.0060 'International Tables Vol C Tables 4.2.6.8 and 6.1.1.4'
Pd Pd -0.9988 1.0072 'International Tables Vol C Tables 4.2.6.8 and 6.1.1.4'
S S 0.1246 0.1234 'International Tables Vol C Tables 4.2.6.8 and 6.1.1.4'

loop_
_geom_angle_atom_site_label_1
_geom_angle_atom_site_label_2
_geom_angle_atom_site_label_3
_geom_angle
Cl12 Pd1 Pd2 84.1(4)
Cl11 Pd1 Cl12 94.3(6)
Cl11 Pd1 S17 171.2(7)
Cl11 Pd1 Pd2 108.8(4)
S17 Pd1 Cl12 91.1(6)
S17 Pd1 Pd2 78.6(4)
S14 Pd1 Cl12 177.8(6)
S14 Pd1 Cl11 83.7(5)
S14 Pd1 S17 91.0(7)
S14 Pd1 Pd2 95.8(5)
C18 S17 Pd1 99.7(16)
C16 S17 Pd1 102.5(19)
C16 S17 C18 113(3)
C15 S14 Pd1 101.7(16)
C13 S14 Pd1 103.6(15)
C13 S14 C15 97(2)
C19 O11 C12 112(3)
O11 C19 H19A 109.5
O11 C19 H19B 109.5
O11 C19 C18 111(4)
H19A C19 H19B 108.1
C18 C19 H19A 109.5
C18 C19 H19B 109.5
S17 C18 H18A 105.0
S17 C18 H18B 105.0
C19 C18 S17 129(3)
C19 C18 H18A 105.0
C19 C18 H18B 105.0
H18A C18 H18B 105.8
S17 C16 H16A 110.9
S17 C16 H16B 110.9
H16A C16 H16B 108.9
C15 C16 S17 104(3)
C15 C16 H16A 110.9
C15 C16 H16B 110.9
S14 C15 H15A 108.4
S14 C15 H15B 108.4
C16 C15 S14 116(3)
C16 C15 H15A 108.4
C16 C15 H15B 108.4
H15A C15 H15B 107.4
S14 C13 H13A 108.2
S14 C13 H13B 108.2
H13A C13 H13B 107.4
C12 C13 S14 116(3)
C12 C13 H13A 108.2
C12 C13 H13B 108.2
O11 C12 C13 103(3)
O11 C12 H12A 111.1
O11 C12 H12B 111.1
C13 C12 H12A 111.1
C13 C12 H12B 111.1
H12A C12 H12B 109.1
Cl14 Pd1A Pd2A 95.3(4)
Cl13 Pd1A Cl14 98.0(5)
Cl13 Pd1A Pd2A 102.7(4)
S17A Pd1A Cl14 85.4(6)
S17A Pd1A Cl13 173.3(6)
S17A Pd1A S14A 91.2(6)
S17A Pd1A Pd2A 82.7(4)
S14A Pd1A Cl14 176.3(5)
S14A Pd1A Cl13 85.3(5)
S14A Pd1A Pd2A 85.5(4)
C18A S17A Pd1A 117.7(12)
C16A S17A Pd1A 101.9(16)
C16A S17A C18A 100(3)
C15A S14A Pd1A 108.5(13)
C13A S14A Pd1A 99.8(13)
C13A S14A C15A 100.7(19)
C12A O11A C19A 114(3)
O11A C19A H19C 111.2
O11A C19A H19D 111.2
O11A C19A C18A 103(3)
H19C C19A H19D 109.1
C18A C19A H19C 111.2
C18A C19A H19D 111.2
S17A C18A H18C 111.6
S17A C18A H18D 111.6
C19A C18A S17A 100.7(19)
C19A C18A H18C 111.6
C19A C18A H18D 111.6
H18C C18A H18D 109.4
S17A C16A H16C 107.0
S17A C16A H16D 107.0
H16C C16A H16D 106.8
C15A C16A S17A 121(3)
C15A C16A H16C 107.0
C15A C16A H16D 107.0
S14A C15A H15C 110.5
S14A C15A H15D 110.5
C16A C15A S14A 106(3)
C16A C15A H15C 110.5
C16A C15A H15D 110.5
H15C C15A H15D 108.7
S14A C13A H13C 109.4
S14A C13A H13D 109.4
H13C C13A H13D 108.0
C12A C13A S14A 111(2)
C12A C13A H13C 109.4
C12A C13A H13D 109.4
O11A C12A C13A 117(3)
O11A C12A H12C 108.1
O11A C12A H12D 108.1
C13A C12A H12C 108.1
C13A C12A H12D 108.1
H12C C12A H12D 107.3
Cl22 Pd2 Pd1 84.8(5)
Cl21 Pd2 Pd1 109.4(4)
Cl21 Pd2 Cl22 96.4(6)
S27 Pd2 Pd1 78.6(3)
S27 Pd2 Cl22 87.7(6)
S27 Pd2 Cl21 171.3(5)
S27 Pd2 S24 90.3(5)
S24 Pd2 Pd1 94.5(4)
S24 Pd2 Cl22 177.9(6)
S24 Pd2 Cl21 85.7(6)
C28 S27 Pd2 107.1(10)
C26 S27 Pd2 103.2(10)
C26 S27 C28 105.7(17)
C25 S24 Pd2 101.0(16)
C23 S24 Pd2 96.8(9)
C23 S24 C25 99.7(14)
Cl24 Pd2A Pd1A 93.4(5)
Cl23 Pd2A Pd1A 104.7(4)
Cl23 Pd2A Cl24 98.7(5)
S27A Pd2A Pd1A 85.9(3)
S27A Pd2A Cl24 87.6(6)
S27A Pd2A Cl23 167.3(5)
S24A Pd2A Pd1A 87.8(3)
S24A Pd2A Cl24 178.7(5)
S24A Pd2A Cl23 81.0(6)
S24A Pd2A S27A 92.6(5)
C28A S27A Pd2A 102.8(13)
C28A S27A C26A 110.2(15)
C26A S27A Pd2A 104.4(10)
C25A S24A Pd2A 107.5(13)
C25A S24A C23 101.1(13)
C23 S24A Pd2A 104.5(8)
C22 O21 C29 102.8(16)
C22 O21 C29A 125.5(19)
O21 C29 H29A 110.2
O21 C29 H29B 110.2
O21 C29 C28 108(2)
H29A C29 H29B 108.5
C28 C29 H29A 110.2
C28 C29 H29B 110.2
S27 C28 H28A 109.1
S27 C28 H28B 109.1
C29 C28 S27 112.6(19)
C29 C28 H28A 109.1
C29 C28 H28B 109.1
H28A C28 H28B 107.8
S27 C26 H26A 110.5
S27 C26 H26B 110.5
H26A C26 H26B 108.6
C25 C26 S27 106(2)
C25 C26 H26A 110.5
C25 C26 H26B 110.5
S24 C25 H25A 109.3
S24 C25 H25B 109.3
C26 C25 S24 112(2)
C26 C25 H25A 109.3
C26 C25 H25B 109.3
H25A C25 H25B 108.0
O21 C29A H29C 109.7
O21 C29A H29D 109.7
O21 C29A C28A 110(2)
H29C C29A H29D 108.2
C28A C29A H29C 109.7
C28A C29A H29D 109.7
S27A C28A H28C 108.3
S27A C28A H28D 108.3
C29A C28A S27A 116(2)
C29A C28A H28C 108.3
C29A C28A H28D 108.3
H28C C28A H28D 107.4
S27A C26A H26C 107.3
S27A C26A H26D 107.3
H26C C26A H26D 106.9
C25A C26A S27A 120.0(19)
C25A C26A H26C 107.3
C25A C26A H26D 107.3
S24A C25A H25C 108.8
S24A C25A H25D 108.8
C26A C25A S24A 114(2)
C26A C25A H25C 108.8
C26A C25A H25D 108.8
H25C C25A H25D 107.7
S24 C23 H23C 108.6
S24 C23 H23D 108.6
S24A C23 H23A 109.4
S24A C23 H23B 109.4
H23C C23 H23D 107.6
H23A C23 H23B 108.0
C22 C23 S24 114.6(12)
C22 C23 S24A 111.3(12)
C22 C23 H23C 108.6
C22 C23 H23D 108.6
C22 C23 H23A 109.4
C22 C23 H23B 109.4
O21 C22 C23 108.5(12)
O21 C22 H22A 110.0
O21 C22 H22B 110.0
C23 C22 H22A 110.0
C23 C22 H22B 110.0
H22A C22 H22B 108.4
Cl31 Pd3 Cl32 94.1(5)
Cl31 Pd3 S34 85.5(5)
Cl31 Pd3 Pd4 101.9(3)
Cl32 Pd3 S34 174.3(5)
Cl32 Pd3 Pd4 95.0(3)
S34 Pd3 Pd4 90.6(4)
S37 Pd3 Cl31 176.5(5)
S37 Pd3 Cl32 88.3(5)
S37 Pd3 S34 91.8(5)
S37 Pd3 Pd4 80.4(3)
C33 S34 Pd3 104.2(16)
C35 S34 Pd3 99.6(12)
C35 S34 C33 99(2)
C38 S37 Pd3 108.3(10)
C36 S37 Pd3 103.4(10)
C36 S37 C38 105.3(17)
C32 O31 C39 105(3)
O31 C32 H32A 111.6
O31 C32 H32B 111.6
O31 C32 C33 101(3)
H32A C32 H32B 109.4
C33 C32 H32A 111.6
C33 C32 H32B 111.6
S34 C33 H33A 110.2
S34 C33 H33B 110.2
C32 C33 S34 108(3)
C32 C33 H33A 110.2
C32 C33 H33B 110.2
H33A C33 H33B 108.5
S37 C38 H38A 108.1
S37 C38 H38B 108.1
H38A C38 H38B 107.3
C39 C38 S37 116.6(19)
C39 C38 H38A 108.1
C39 C38 H38B 108.1
O31 C39 C38 104(3)
O31 C39 H39A 111.0
O31 C39 H39B 111.0
C38 C39 H39A 111.0
C38 C39 H39B 111.0
H39A C39 H39B 109.0
Cl42 Pd4 Pd3 91.9(3)
Cl41 Pd4 Pd3 106.0(3)
Cl41 Pd4 Cl42 100.2(5)
S47 Pd4 Pd3 86.1(3)
S47 Pd4 Cl42 85.7(4)
S47 Pd4 Cl41 166.1(4)
S44 Pd4 Pd3 82.6(4)
S44 Pd4 Cl42 174.0(5)
S44 Pd4 Cl41 83.7(6)
S44 Pd4 S47 91.5(5)
C48 S47 Pd4 100.6(12)
C48 S47 C46 107.1(15)
C46 S47 Pd4 104.5(11)
C43 S44 Pd4 96.4(18)
C45 S44 Pd4 112.3(13)
C45 S44 C43 104(2)
C42 O41 C49 127(3)
O41 C49 H49A 109.6
O41 C49 H49B 109.6
O41 C49 C48 110(3)
H49A C49 H49B 108.1
C48 C49 H49A 109.6
C48 C49 H49B 109.6
S47 C48 H48A 109.0
S47 C48 H48B 109.0
C49 C48 S47 113(2)
C49 C48 H48A 109.0
C49 C48 H48B 109.0
H48A C48 H48B 107.8
S44 C43 H43A 108.5
S44 C43 H43B 108.5
H43A C43 H43B 107.5
C42 C43 S44 115(3)
C42 C43 H43A 108.5
C42 C43 H43B 108.5
O41 C42 C43 113(3)
O41 C42 H42A 109.0
O41 C42 H42B 109.0
C43 C42 H42A 109.0
C43 C42 H42B 109.0
H42A C42 H42B 107.8
S37 C36 H36A 109.8
S37 C36 H36B 109.8
H36A C36 H36B 108.2
C35 C36 S37 110(2)
C35 C36 H36A 109.8
C35 C36 H36B 109.8
S44 C45 H45A 109.4
S44 C45 H45B 109.4
H45A C45 H45B 108.0
C46 C45 S44 111(2)
C46 C45 H45A 109.4
C46 C45 H45B 109.4
S34 C35 H35A 107.8
S34 C35 H35B 107.8
C36 C35 S34 118(2)
C36 C35 H35A 107.8
C36 C35 H35B 107.8
H35A C35 H35B 107.1
S47 C46 H46A 107.3
S47 C46 H46B 107.3
C45 C46 S47 120(2)
C45 C46 H46A 107.3
C45 C46 H46B 107.3
H46A C46 H46B 106.9

loop_
_geom_bond_atom_site_label_1
_geom_bond_atom_site_label_2
_geom_bond_distance
Pd1 Cl12 2.359(15)
Pd1 Cl11 2.263(11)
Pd1 S17 2.296(18)
Pd1 S14 2.16(2)
Pd1 Pd2 2.976(9)
S17 C18 1.809(15)
S17 C16 1.805(15)
S14 C15 1.818(15)
S14 C13 1.808(15)
O11 C19 1.427(10)
O11 C12 1.428(10)
C19 H19A 0.9700
C19 H19B 0.9700
C19 C18 1.512(15)
C18 H18A 0.9700
C18 H18B 0.9700
C16 H16A 0.9700
C16 H16B 0.9700
C16 C15 1.518(15)
C15 H15A 0.9700
C15 H15B 0.9700
C13 H13A 0.9700
C13 H13B 0.9700
C13 C12 1.511(15)
C12 H12A 0.9700
C12 H12B 0.9700
Pd1A Cl14 2.260(13)
Pd1A Cl13 2.257(10)
Pd1A S17A 2.149(16)
Pd1A S14A 2.250(19)
Pd1A Pd2A 2.881(7)
S17A C18A 1.814(15)
S17A C16A 1.809(15)
S14A C15A 1.813(14)
S14A C13A 1.805(15)
O11A C19A 1.432(10)
O11A C12A 1.432(10)
C19A H19C 0.9700
C19A H19D 0.9700
C19A C18A 1.509(15)
C18A H18C 0.9700
C18A H18D 0.9700
C16A H16C 0.9700
C16A H16D 0.9700
C16A C15A 1.517(15)
C15A H15C 0.9700
C15A H15D 0.9700
C13A H13C 0.9700
C13A H13D 0.9700
C13A C12A 1.507(15)
C12A H12C 0.9700
C12A H12D 0.9700
Pd2 Cl22 2.332(18)
Pd2 Cl21 2.264(16)
Pd2 S27 2.232(12)
Pd2 S24 2.26(2)
S27 C28 1.815(14)
S27 C26 1.813(14)
S24 C25 1.818(15)
S24 C23 1.809(13)
Pd2A Cl24 2.287(18)
Pd2A Cl23 2.257(14)
Pd2A S27A 2.186(11)
Pd2A S24A 2.18(2)
S27A C28A 1.810(14)
S27A C26A 1.815(14)
S24A C25A 1.811(14)
S24A C23 1.815(13)
O21 C29 1.439(10)
O21 C29A 1.425(10)
O21 C22 1.425(9)
C29 H29A 0.9700
C29 H29B 0.9700
C29 C28 1.521(15)
C28 H28A 0.9700
C28 H28B 0.9700
C26 H26A 0.9700
C26 H26B 0.9700
C26 C25 1.515(15)
C25 H25A 0.9700
C25 H25B 0.9700
C29A H29C 0.9700
C29A H29D 0.9700
C29A C28A 1.506(15)
C28A H28C 0.9700
C28A H28D 0.9700
C26A H26C 0.9700
C26A H26D 0.9700
C26A C25A 1.515(15)
C25A H25C 0.9700
C25A H25D 0.9700
C23 H23C 0.9700
C23 H23D 0.9700
C23 H23A 0.9700
C23 H23B 0.9700
C23 C22 1.503(13)
C22 H22A 0.9700
C22 H22B 0.9700
Pd3 Cl31 2.275(13)
Pd3 Cl32 2.288(13)
Pd3 S34 2.32(2)
Pd3 S37 2.200(12)
Pd3 Pd4 2.901(3)
S34 C33 1.806(14)
S34 C35 1.794(14)
S37 C38 1.821(14)
S37 C36 1.803(14)
O31 C32 1.425(10)
O31 C39 1.429(10)
C32 H32A 0.9700
C32 H32B 0.9700
C32 C33 1.516(15)
C33 H33A 0.9700
C33 H33B 0.9700
C38 H38A 0.9700
C38 H38B 0.9700
C38 C39 1.516(15)
C39 H39A 0.9700
C39 H39B 0.9700
Pd4 Cl42 2.313(11)
Pd4 Cl41 2.247(11)
Pd4 S47 2.208(11)
Pd4 S44 2.10(2)
S47 C48 1.807(14)
S47 C46 1.815(15)
S44 C43 1.802(14)
S44 C45 1.796(15)
O41 C49 1.426(10)
O41 C42 1.425(10)
C49 H49A 0.9700
C49 H49B 0.9700
C49 C48 1.513(15)
C48 H48A 0.9700
C48 H48B 0.9700
C43 H43A 0.9700
C43 H43B 0.9700
C43 C42 1.519(15)
C42 H42A 0.9700
C42 H42B 0.9700
C36 H36A 0.9700
C36 H36B 0.9700
C36 C35 1.517(15)
C45 H45A 0.9700
C45 H45B 0.9700
C45 C46 1.521(15)
C35 H35A 0.9700
C35 H35B 0.9700
C46 H46A 0.9700
C46 H46B 0.9700

loop_
_geom_hbond_atom_site_label_D
_geom_hbond_atom_site_label_H
_geom_hbond_atom_site_label_A
_geom_hbond_distance_DH
_geom_hbond_distance_HA
_geom_hbond_distance_DA
_geom_hbond_angle_DHA
C16 H16B Cl22 0.97 2.50 3.24(6) 132.9
C16 H16B Cl21 0.97 2.79 3.39(4) 121.0
C15 H15B O11 0.97 1.97 2.75(6) 135.9
C16A H16D Cl24 0.97 2.58 3.20(5) 122.0
C16A H16D Cl23 0.97 2.62 3.33(4) 129.7
C15A H15D O11A 0.97 2.56 3.05(5) 111.1
C26 H26A Cl12 0.97 2.34 3.11(3) 136.5
C26 H26A Cl11 0.97 2.84 3.41(3) 118.8
C25 H25A O21 0.97 1.90 2.69(5) 136.7
C26A H26C Cl13 0.97 2.63 3.27(3) 123.8
C25A H25C O21 0.97 2.71 2.95(3) 94.6
C25A H25D Cl14 0.97 2.65 3.22(3) 117.7
C36 H36A Cl42 0.97 2.44 3.14(3) 128.5
C36 H36A Cl41 0.97 2.68 3.31(3) 123.5
C45 H45A Cl32 0.97 2.67 3.19(4) 113.7
C45 H45B O41 0.97 2.57 2.87(5) 98.1
C35 H35A O31 0.97 2.16 2.82(5) 123.9
C46 H46A O41 0.97 2.43 2.77(5) 100.1
C46 H46B Cl31 0.97 2.63 3.24(3) 121.3

loop_
_geom_torsion_atom_site_label_1
_geom_torsion_atom_site_label_2
_geom_torsion_atom_site_label_3
_geom_torsion_atom_site_label_4
_geom_torsion
Pd1 S17 C18 C19 -33(6)
Pd1 S17 C16 C15 43(3)
Pd1 S14 C15 C16 39(3)
Pd1 S14 C13 C12 28(3)
S17 C16 C15 S14 -56(4)
S14 C13 C12 O11 62(4)
O11 C19 C18 S17 -37(7)
C19 O11 C12 C13 -144(4)
C18 S17 C16 C15 -63(4)
C16 S17 C18 C19 75(6)
C15 S14 C13 C12 -76(3)
C13 S14 C15 C16 144(3)
C12 O11 C19 C18 120(4)
Pd1A S17A C18A C19A -1(4)
Pd1A S17A C16A C15A 36(4)
Pd1A S14A C15A C16A 20(3)
Pd1A S14A C13A C12A 32(3)
S17A C16A C15A S14A -37(4)
S14A C13A C12A O11A 56(4)
O11A C19A C18A S17A -79(3)
C19A O11A C12A C13A -135(3)
C18A S17A C16A C15A -85(4)
C16A S17A C18A C19A 108(3)
C15A S14A C13A C12A -79(3)
C13A S14A C15A C16A 124(3)
C12A O11A C19A C18A 141(3)
Pd2 S27 C28 C29 12(3)
Pd2 S27 C26 C25 -45(2)
Pd2 S24 C25 C26 -42(3)
Pd2 S24 C23 C22 -35.9(14)
S27 C26 C25 S24 59(3)
S24 C23 C22 O21 -56.9(18)
Pd2A S27A C28A C29A 93(3)
Pd2A S27A C26A C25A -8(3)
Pd2A S24A C25A C26A 9(3)
Pd2A S24A C23 C22 -32.1(15)
S27A C26A C25A S24A -1(4)
S24A C23 C22 O21 -66.1(17)
O21 C29 C28 S27 72(3)
O21 C29A C28A S27A -41(4)
C29 O21 C22 C23 137.5(18)
C28 S27 C26 C25 67(2)
C26 S27 C28 C29 -98(3)
C25 S24 C23 C22 66(2)
C29A O21 C22 C23 156.8(18)
C28A S27A C26A C25A 101(3)
C26A S27A C28A C29A -18(3)
C25A S24A C23 C22 79.4(17)
C23 S24 C25 C26 -141(3)
C23 S24A C25A C26A -100(3)
C22 O21 C29 C28 -137(2)
C22 O21 C29A C28A -68(3)
Pd3 S34 C33 C32 -18(3)
Pd3 S34 C35 C36 -27(3)
Pd3 S37 C38 C39 11(3)
Pd3 S37 C36 C35 -41(2)
S37 C38 C39 O31 66(4)
S37 C36 C35 S34 47(3)
O31 C32 C33 S34 -74(4)
C32 O31 C39 C38 -132(3)
C33 S34 C35 C36 -133(3)
C38 S37 C36 C35 73(2)
C39 O31 C32 C33 154(3)
Pd4 S47 C48 C49 -97(2)
Pd4 S47 C46 C45 4(3)
Pd4 S44 C43 C42 49(3)
Pd4 S44 C45 C46 -3(3)
S44 C43 C42 O41 51(5)
S44 C45 C46 S47 -1(4)
O41 C49 C48 S47 51(4)
C49 O41 C42 C43 -145(4)
C48 S47 C46 C45 -102(3)
C43 S44 C45 C46 100(3)
C42 O41 C49 C48 58(5)
C36 S37 C38 C39 -99(3)
C45 S44 C43 C42 -66(4)
C35 S34 C33 C32 84(3)
C46 S47 C48 C49 12(3)

_cod_database_fobs_code 2107568
